data_4316381
loop_
_publ_author_name
'Matthew F. Cain'
'Russell P. Hughes'
'David S. Glueck'
'James A. Golen'
'Curtis E. Moore'
'Arnold L. Rheingold'

_publ_section_title
;
 Synthesis and Structure of Intermediates in Copper-Catalyzed Alkylation
 of Diphenylphosphine
;
_journal_name_full 'Inorganic Chemistry'
_journal_page_first 7650
_journal_page_last 7662
_journal_paper_doi 10.1021/ic100816u
_journal_volume 49
_journal_year 2010
_chemical_formula_sum 'C45 H52 Cu F6 O P5'
_chemical_formula_weight 941.26
_space_group_IT_number 14
_symmetry_cell_setting monoclinic
_symmetry_space_group_name_Hall '-P 2yn'
_symmetry_space_group_name_H-M 'P 1 21/n 1'
_atom_sites_solution_hydrogens geom
_atom_sites_solution_primary direct
_atom_sites_solution_secondary difmap
_audit_creation_method
;
SHELXL-97

Program squeeze used to accomodate unresolved solvent
Found 383.3 Ansgtom void, 34 e/unit cell or 4 H2O 
molecules. Added into the formula to accomdate
density, F000 and molecular weight.
;
_cell_angle_alpha 90.00
_cell_angle_beta 107.3490(10)
_cell_angle_gamma 90.00
_cell_formula_units_Z 4
_cell_length_a 13.0803(6)
_cell_length_b 16.9559(8)
_cell_length_c 21.4791(10)
_cell_measurement_reflns_used 9889
_cell_measurement_temperature 100(2)
_cell_measurement_theta_max 27.78
_cell_measurement_theta_min 2.32
_cell_volume 4547.1(4)
_computing_cell_refinement 'Bruker SMART'
_computing_data_collection 'Bruker SMART'
_computing_data_reduction 'Bruker SAINT'
_computing_molecular_graphics 'Bruker SHELXTL'
_computing_publication_material 'Bruker SHELXTL'
_computing_structure_refinement 'SHELXL-97 (Sheldrick, 1997)'
_computing_structure_solution 'SHELXS-97 (Sheldrick, 1990)'
_diffrn_ambient_temperature 100(2)
_diffrn_measured_fraction_theta_full 0.996
_diffrn_measured_fraction_theta_max 0.941
_diffrn_measurement_device_type 'CCD area detector'
_diffrn_measurement_method 'phi and omega scans'
_diffrn_radiation_monochromator graphite
_diffrn_radiation_source 'fine-focus sealed tube'
_diffrn_radiation_type MoK\a
_diffrn_radiation_wavelength 0.71073
_diffrn_reflns_av_R_equivalents 0.0267
_diffrn_reflns_av_sigmaI/netI 0.0315
_diffrn_reflns_limit_h_max 17
_diffrn_reflns_limit_h_min -15
_diffrn_reflns_limit_k_max 22
_diffrn_reflns_limit_k_min -17
_diffrn_reflns_limit_l_max 28
_diffrn_reflns_limit_l_min -28
_diffrn_reflns_number 29479
_diffrn_reflns_theta_full 25.00
_diffrn_reflns_theta_max 27.90
_diffrn_reflns_theta_min 1.64
_exptl_absorpt_coefficient_mu 0.714
_exptl_absorpt_correction_T_max 0.9004
_exptl_absorpt_correction_T_min 0.8142
_exptl_absorpt_correction_type multi-scan
_exptl_absorpt_process_details sadabs
_exptl_crystal_colour colorless
_exptl_crystal_density_diffrn 1.375
_exptl_crystal_density_method 'not measured'
_exptl_crystal_description block
_exptl_crystal_F_000 1952
_exptl_crystal_size_max 0.30
_exptl_crystal_size_mid 0.25
_exptl_crystal_size_min 0.15
_refine_diff_density_max 0.755
_refine_diff_density_min -0.579
_refine_diff_density_rms 0.074
_refine_ls_extinction_method none
_refine_ls_goodness_of_fit_ref 1.061
_refine_ls_hydrogen_treatment mixed
_refine_ls_matrix_type full
_refine_ls_number_parameters 521
_refine_ls_number_reflns 10211
_refine_ls_number_restraints 0
_refine_ls_restrained_S_all 1.061
_refine_ls_R_factor_all 0.0472
_refine_ls_R_factor_gt 0.0406
_refine_ls_shift/su_max 0.001
_refine_ls_shift/su_mean 0.000
_refine_ls_structure_factor_coef Fsqd
_refine_ls_weighting_details 'calc w=1/[\s^2^(Fo^2^)+(0.0577P)^2^+3.6759P] where P=(Fo^2^+2Fc^2^)/3'
_refine_ls_weighting_scheme calc
_refine_ls_wR_factor_gt 0.1095
_refine_ls_wR_factor_ref 0.1144
_reflns_number_gt 8806
_reflns_number_total 10211
_reflns_threshold_expression >2sigma(I)
_cod_data_source_file ic100816u_si_003_01.cif
_cod_data_source_block glu291
_cod_depositor_comments
;
The following automatic conversions were performed:

'_symmetry_cell_setting' value 'Monoclinic' changed to 'monoclinic'
according to the built-in table from CIF Core dictionary named
'cif_core.dic' version 2.4.1 from 2010-06-29.

Automatic conversion script
Id: cif_fix_values 1646 2011-03-28 12:23:43Z adriana 
;
_cod_database_code 4316381

loop_
_symmetry_equiv_pos_as_xyz
'x, y, z'
'-x+1/2, y+1/2, -z+1/2'
'-x, -y, -z'
'x-1/2, -y-1/2, z-1/2'

loop_
_atom_site_label
_atom_site_type_symbol
_atom_site_fract_x
_atom_site_fract_y
_atom_site_fract_z
_atom_site_U_iso_or_equiv
_atom_site_adp_type
_atom_site_occupancy
_atom_site_symmetry_multiplicity
_atom_site_calc_flag
_atom_site_refinement_flags
_atom_site_disorder_assembly
_atom_site_disorder_group
Cu1 Cu 0.60608(2) 0.790885(15) 0.822015(12) 0.01618(8) Uani 1 1 d . . .
P1 P 0.66343(4) 0.82545(3) 0.73533(2) 0.01632(12) Uani 1 1 d . . .
P2 P 0.74312(4) 0.70374(3) 0.86287(2) 0.01504(11) Uani 1 1 d . . .
P3 P 0.49438(4) 0.69204(3) 0.76881(3) 0.01635(11) Uani 1 1 d . . .
P4 P 0.54267(6) 0.88093(4) 0.87780(3) 0.03091(15) Uani 1 1 d . . .
P5 P 0.89283(5) 0.72224(4) 0.54086(3) 0.02521(14) Uani 1 1 d . . .
F1 F 0.96887(15) 0.74866(15) 0.60974(9) 0.0684(6) Uani 1 1 d . . .
F2 F 0.82878(15) 0.66520(13) 0.57415(12) 0.0710(7) Uani 1 1 d . . .
F3 F 0.97470(13) 0.65279(10) 0.53949(9) 0.0446(4) Uani 1 1 d . . .
F4 F 0.81026(13) 0.79134(10) 0.54172(10) 0.0497(5) Uani 1 1 d . . .
F5 F 0.95566(14) 0.77832(13) 0.50599(11) 0.0644(6) Uani 1 1 d . . .
F6 F 0.81712(14) 0.69640(12) 0.47116(9) 0.0542(5) Uani 1 1 d . . .
C1 C 0.71683(19) 0.59560(13) 0.68426(11) 0.0219(4) Uani 1 1 d . . .
H1A H 0.6626 0.5923 0.6415 0.033 Uiso 1 1 calc R . .
H1B H 0.7255 0.5438 0.7054 0.033 Uiso 1 1 calc R . .
H1C H 0.7852 0.6124 0.6786 0.033 Uiso 1 1 calc R . .
C2 C 0.68100(16) 0.65580(12) 0.72705(10) 0.0163(4) Uani 1 1 d . . .
C3 C 0.77554(16) 0.66325(12) 0.79107(10) 0.0164(4) Uani 1 1 d . . .
H3A H 0.8312 0.6971 0.7821 0.020 Uiso 1 1 calc R . .
H3B H 0.8073 0.6103 0.8026 0.020 Uiso 1 1 calc R . .
C4 C 0.65786(17) 0.73413(12) 0.68787(10) 0.0170(4) Uani 1 1 d . . .
H4A H 0.5857 0.7303 0.6559 0.020 Uiso 1 1 calc R . .
H4B H 0.7100 0.7390 0.6628 0.020 Uiso 1 1 calc R . .
C5 C 0.57829(16) 0.62187(12) 0.73931(10) 0.0170(4) Uani 1 1 d . . .
H5A H 0.6000 0.5787 0.7716 0.020 Uiso 1 1 calc R . .
H5B H 0.5333 0.5983 0.6981 0.020 Uiso 1 1 calc R . .
C6 C 0.80379(17) 0.85619(12) 0.75572(11) 0.0199(4) Uani 1 1 d . . .
C7 C 0.85128(19) 0.88661(13) 0.81783(11) 0.0251(5) Uani 1 1 d . . .
H7A H 0.8091 0.8947 0.8464 0.030 Uiso 1 1 calc R . .
C8 C 0.9597(2) 0.90523(15) 0.83848(13) 0.0332(6) Uani 1 1 d . . .
H8A H 0.9911 0.9268 0.8807 0.040 Uiso 1 1 calc R . .
C9 C 1.0217(2) 0.89213(16) 0.79728(15) 0.0373(6) Uani 1 1 d . . .
H9A H 1.0963 0.9033 0.8118 0.045 Uiso 1 1 calc R . .
C10 C 0.9755(2) 0.86284(17) 0.73524(15) 0.0380(6) Uani 1 1 d . . .
H10A H 1.0183 0.8544 0.7070 0.046 Uiso 1 1 calc R . .
C11 C 0.8662(2) 0.84561(15) 0.71376(12) 0.0288(5) Uani 1 1 d . . .
H11A H 0.8343 0.8267 0.6707 0.035 Uiso 1 1 calc R . .
C12 C 0.58914(17) 0.89650(12) 0.67460(10) 0.0179(4) Uani 1 1 d . . .
C13 C 0.55337(17) 0.96510(13) 0.69798(11) 0.0204(4) Uani 1 1 d . . .
H13A H 0.5748 0.9755 0.7435 0.024 Uiso 1 1 calc R . .
C14 C 0.48714(18) 1.01792(13) 0.65537(11) 0.0233(5) Uani 1 1 d . . .
H14A H 0.4637 1.0644 0.6718 0.028 Uiso 1 1 calc R . .
C15 C 0.45491(18) 1.00318(15) 0.58868(12) 0.0265(5) Uani 1 1 d . . .
H15A H 0.4090 1.0391 0.5594 0.032 Uiso 1 1 calc R . .
C16 C 0.49036(19) 0.93552(14) 0.56508(11) 0.0255(5) Uani 1 1 d . . .
H16A H 0.4683 0.9252 0.5195 0.031 Uiso 1 1 calc R . .
C17 C 0.55782(18) 0.88273(13) 0.60746(10) 0.0219(4) Uani 1 1 d . . .
H17A H 0.5827 0.8371 0.5907 0.026 Uiso 1 1 calc R . .
C18 C 0.87267(16) 0.73370(12) 0.91825(10) 0.0172(4) Uani 1 1 d . . .
C19 C 0.97071(18) 0.71843(14) 0.90837(12) 0.0241(5) Uani 1 1 d . . .
H19A H 0.9738 0.6875 0.8721 0.029 Uiso 1 1 calc R . .
C20 C 1.06490(18) 0.74817(14) 0.95124(12) 0.0271(5) Uani 1 1 d . . .
H20A H 1.1318 0.7374 0.9442 0.033 Uiso 1 1 calc R . .
C21 C 1.06083(19) 0.79332(14) 1.00406(12) 0.0266(5) Uani 1 1 d . . .
H21A H 1.1249 0.8144 1.0328 0.032 Uiso 1 1 calc R . .
C22 C 0.96374(19) 0.80787(16) 1.01508(11) 0.0291(5) Uani 1 1 d . . .
H22A H 0.9611 0.8382 1.0518 0.035 Uiso 1 1 calc R . .
C23 C 0.86992(19) 0.77808(14) 0.97234(11) 0.0247(5) Uani 1 1 d . . .
H23A H 0.8033 0.7881 0.9801 0.030 Uiso 1 1 calc R . .
C24 C 0.70812(16) 0.61740(12) 0.90352(9) 0.0161(4) Uani 1 1 d . . .
C25 C 0.63212(17) 0.62731(13) 0.93630(10) 0.0201(4) Uani 1 1 d . . .
H25A H 0.6011 0.6778 0.9373 0.024 Uiso 1 1 calc R . .
C26 C 0.60109(18) 0.56388(14) 0.96766(11) 0.0249(5) Uani 1 1 d . . .
H26A H 0.5507 0.5714 0.9911 0.030 Uiso 1 1 calc R . .
C27 C 0.64391(18) 0.48983(14) 0.96459(11) 0.0255(5) Uani 1 1 d . . .
H27A H 0.6209 0.4461 0.9846 0.031 Uiso 1 1 calc R . .
C28 C 0.72002(19) 0.47932(13) 0.93248(11) 0.0234(5) Uani 1 1 d . . .
H28A H 0.7497 0.4285 0.9309 0.028 Uiso 1 1 calc R . .
C29 C 0.75328(17) 0.54270(13) 0.90253(10) 0.0206(4) Uani 1 1 d . . .
H29A H 0.8068 0.5354 0.8813 0.025 Uiso 1 1 calc R . .
C30 C 0.42113(17) 0.62898(13) 0.80968(10) 0.0191(4) Uani 1 1 d . . .
C31 C 0.36579(19) 0.66582(14) 0.84777(11) 0.0250(5) Uani 1 1 d . . .
H31A H 0.3706 0.7214 0.8536 0.030 Uiso 1 1 calc R . .
C32 C 0.3035(2) 0.62191(15) 0.87742(12) 0.0297(5) Uani 1 1 d . . .
H32A H 0.2662 0.6475 0.9034 0.036 Uiso 1 1 calc R . .
C33 C 0.2958(2) 0.54129(15) 0.86912(12) 0.0303(5) Uani 1 1 d . . .
H33A H 0.2523 0.5115 0.8888 0.036 Uiso 1 1 calc R . .
C34 C 0.3517(2) 0.50376(15) 0.83203(13) 0.0330(6) Uani 1 1 d . . .
H34A H 0.3477 0.4481 0.8271 0.040 Uiso 1 1 calc R . .
C35 C 0.4137(2) 0.54761(14) 0.80208(12) 0.0270(5) Uani 1 1 d . . .
H35A H 0.4512 0.5217 0.7763 0.032 Uiso 1 1 calc R . .
C36 C 0.38613(17) 0.71756(13) 0.69539(10) 0.0193(4) Uani 1 1 d . . .
C37 C 0.36624(18) 0.79618(13) 0.67769(12) 0.0239(5) Uani 1 1 d . . .
H37A H 0.4111 0.8362 0.7025 0.029 Uiso 1 1 calc R . .
C38 C 0.28062(19) 0.81656(16) 0.62354(13) 0.0304(5) Uani 1 1 d . . .
H38A H 0.2688 0.8703 0.6109 0.037 Uiso 1 1 calc R . .
C39 C 0.21345(19) 0.75947(16) 0.58854(12) 0.0310(5) Uani 1 1 d . . .
H39A H 0.1542 0.7738 0.5524 0.037 Uiso 1 1 calc R . .
C40 C 0.2322(2) 0.68089(17) 0.60595(12) 0.0334(6) Uani 1 1 d . . .
H40A H 0.1856 0.6413 0.5818 0.040 Uiso 1 1 calc R . .
C41 C 0.31857(19) 0.65984(14) 0.65845(11) 0.0271(5) Uani 1 1 d . . .
H41A H 0.3320 0.6058 0.6694 0.032 Uiso 1 1 calc R . .
C42 C 0.6145(3) 0.97534(17) 0.90391(15) 0.0419(7) Uani 1 1 d . . .
H42A H 0.6265 1.0012 0.8654 0.050 Uiso 1 1 calc R . .
H42B H 0.5684 1.0105 0.9207 0.050 Uiso 1 1 calc R . .
C43 C 0.7209(3) 0.9661(2) 0.95573(15) 0.0490(8) Uani 1 1 d . . .
H43A H 0.7539 1.0180 0.9674 0.074 Uiso 1 1 calc R . .
H43B H 0.7681 0.9328 0.9390 0.074 Uiso 1 1 calc R . .
H43C H 0.7099 0.9413 0.9945 0.074 Uiso 1 1 calc R . .
C44 C 0.4055(2) 0.91453(18) 0.83510(18) 0.0459(7) Uani 1 1 d . . .
H44A H 0.4077 0.9458 0.7966 0.055 Uiso 1 1 calc R . .
H44B H 0.3605 0.8675 0.8189 0.055 Uiso 1 1 calc R . .
C45 C 0.3511(3) 0.9640(2) 0.8754(2) 0.0650(11) Uani 1 1 d . . .
H45A H 0.2829 0.9843 0.8471 0.097 Uiso 1 1 calc R . .
H45B H 0.3976 1.0083 0.8952 0.097 Uiso 1 1 calc R . .
H45C H 0.3379 0.9313 0.9098 0.097 Uiso 1 1 calc R . .
H4P H 0.533(3) 0.8562(19) 0.9327(16) 0.053(9) Uiso 1 1 d . . .

loop_
_atom_site_aniso_label
_atom_site_aniso_U_11
_atom_site_aniso_U_22
_atom_site_aniso_U_33
_atom_site_aniso_U_23
_atom_site_aniso_U_13
_atom_site_aniso_U_12
Cu1 0.01671(13) 0.01443(14) 0.01738(13) 0.00032(9) 0.00504(10) 0.00101(9)
P1 0.0193(3) 0.0128(3) 0.0164(2) 0.00136(19) 0.0046(2) 0.0000(2)
P2 0.0156(2) 0.0136(3) 0.0158(2) 0.00079(18) 0.00462(19) 0.00055(19)
P3 0.0159(2) 0.0146(3) 0.0183(2) 0.00044(19) 0.0047(2) -0.0008(2)
P4 0.0358(4) 0.0259(3) 0.0347(3) -0.0003(3) 0.0160(3) 0.0004(3)
P5 0.0212(3) 0.0264(3) 0.0284(3) 0.0026(2) 0.0079(2) 0.0021(2)
F1 0.0445(11) 0.1052(18) 0.0427(10) -0.0290(11) -0.0064(8) 0.0199(11)
F2 0.0461(11) 0.0775(15) 0.1025(17) 0.0526(13) 0.0422(11) 0.0123(10)
F3 0.0332(8) 0.0406(9) 0.0604(11) 0.0034(8) 0.0144(8) 0.0133(7)
F4 0.0337(9) 0.0370(10) 0.0706(13) -0.0150(8) 0.0037(8) 0.0109(7)
F5 0.0324(9) 0.0730(14) 0.0853(15) 0.0474(12) 0.0137(9) -0.0014(9)
F6 0.0335(9) 0.0718(13) 0.0492(11) -0.0252(9) -0.0001(8) 0.0081(8)
C1 0.0295(11) 0.0165(10) 0.0219(10) -0.0019(8) 0.0111(9) 0.0012(9)
C2 0.0193(10) 0.0127(9) 0.0181(9) -0.0005(7) 0.0076(8) 0.0003(8)
C3 0.0163(9) 0.0159(10) 0.0172(9) 0.0012(8) 0.0054(7) 0.0014(8)
C4 0.0199(10) 0.0150(10) 0.0162(9) 0.0009(7) 0.0057(8) -0.0004(8)
C5 0.0189(10) 0.0129(10) 0.0193(9) 0.0002(7) 0.0059(8) 0.0002(8)
C6 0.0202(10) 0.0140(10) 0.0240(10) 0.0036(8) 0.0044(8) -0.0009(8)
C7 0.0301(12) 0.0152(11) 0.0267(11) 0.0030(9) 0.0034(9) -0.0032(9)
C8 0.0330(13) 0.0257(13) 0.0324(13) 0.0064(10) -0.0031(10) -0.0106(10)
C9 0.0237(12) 0.0300(14) 0.0521(17) 0.0105(12) 0.0020(11) -0.0079(10)
C10 0.0295(13) 0.0370(15) 0.0521(17) 0.0014(12) 0.0189(12) -0.0075(11)
C11 0.0290(12) 0.0279(13) 0.0314(12) -0.0001(10) 0.0121(10) -0.0071(10)
C12 0.0188(10) 0.0152(10) 0.0200(10) 0.0026(8) 0.0064(8) -0.0018(8)
C13 0.0211(10) 0.0178(10) 0.0225(10) 0.0022(8) 0.0069(8) -0.0001(8)
C14 0.0224(11) 0.0179(11) 0.0312(12) 0.0044(9) 0.0104(9) 0.0018(9)
C15 0.0209(11) 0.0278(12) 0.0292(12) 0.0109(10) 0.0051(9) 0.0023(9)
C16 0.0292(12) 0.0266(12) 0.0193(10) 0.0052(9) 0.0049(9) -0.0037(10)
C17 0.0272(11) 0.0183(11) 0.0208(10) 0.0016(8) 0.0081(9) -0.0014(9)
C18 0.0185(10) 0.0127(9) 0.0188(10) 0.0033(8) 0.0031(8) -0.0007(8)
C19 0.0192(11) 0.0252(12) 0.0270(11) -0.0043(9) 0.0055(9) 0.0005(9)
C20 0.0190(11) 0.0289(13) 0.0316(12) -0.0007(10) 0.0046(9) -0.0011(9)
C21 0.0226(11) 0.0271(12) 0.0251(11) 0.0025(9) -0.0008(9) -0.0026(9)
C22 0.0284(12) 0.0352(13) 0.0198(11) -0.0052(10) 0.0013(9) 0.0008(10)
C23 0.0218(11) 0.0305(12) 0.0214(11) 0.0002(9) 0.0058(9) 0.0024(9)
C24 0.0153(9) 0.0164(10) 0.0151(9) 0.0014(7) 0.0023(7) -0.0020(8)
C25 0.0195(10) 0.0208(11) 0.0200(10) 0.0014(8) 0.0057(8) 0.0030(8)
C26 0.0236(11) 0.0319(13) 0.0232(11) 0.0070(9) 0.0129(9) 0.0015(10)
C27 0.0267(11) 0.0266(12) 0.0245(11) 0.0075(9) 0.0094(9) -0.0038(9)
C28 0.0288(12) 0.0162(11) 0.0263(11) 0.0042(9) 0.0099(9) 0.0005(9)
C29 0.0213(10) 0.0198(11) 0.0230(10) 0.0027(8) 0.0102(8) 0.0021(8)
C30 0.0191(10) 0.0186(10) 0.0190(10) 0.0008(8) 0.0049(8) -0.0012(8)
C31 0.0266(11) 0.0216(11) 0.0286(11) 0.0000(9) 0.0109(9) 0.0006(9)
C32 0.0326(13) 0.0288(13) 0.0335(13) -0.0007(10) 0.0187(11) 0.0032(10)
C33 0.0330(13) 0.0306(13) 0.0333(13) 0.0042(10) 0.0190(11) -0.0056(10)
C34 0.0438(15) 0.0199(12) 0.0432(14) -0.0004(10) 0.0249(12) -0.0050(11)
C35 0.0346(13) 0.0202(11) 0.0316(12) -0.0022(9) 0.0181(10) -0.0028(10)
C36 0.0169(10) 0.0213(11) 0.0192(10) 0.0024(8) 0.0047(8) -0.0004(8)
C37 0.0185(10) 0.0210(11) 0.0322(12) 0.0034(9) 0.0075(9) 0.0010(8)
C38 0.0231(11) 0.0313(13) 0.0370(13) 0.0135(11) 0.0090(10) 0.0073(10)
C39 0.0203(11) 0.0447(15) 0.0259(12) 0.0115(11) 0.0036(9) 0.0023(10)
C40 0.0253(12) 0.0388(15) 0.0289(12) -0.0010(11) -0.0027(10) -0.0079(11)
C41 0.0267(12) 0.0224(12) 0.0279(12) 0.0023(9) 0.0018(9) -0.0023(9)
C42 0.0521(17) 0.0307(15) 0.0435(16) -0.0059(12) 0.0151(13) 0.0011(13)
C43 0.0585(19) 0.0444(18) 0.0411(16) -0.0064(13) 0.0101(14) -0.0038(15)
C44 0.0334(15) 0.0319(15) 0.074(2) -0.0024(14) 0.0192(14) 0.0044(12)
C45 0.055(2) 0.0430(19) 0.112(3) -0.001(2) 0.048(2) 0.0128(16)

loop_
_atom_type_symbol
_atom_type_description
_atom_type_scat_dispersion_real
_atom_type_scat_dispersion_imag
_atom_type_scat_source
C C 0.0033 0.0016 'International Tables Vol C Tables 4.2.6.8 and 6.1.1.4'
H H 0.0000 0.0000 'International Tables Vol C Tables 4.2.6.8 and 6.1.1.4'
F F 0.0171 0.0103 'International Tables Vol C Tables 4.2.6.8 and 6.1.1.4'
P P 0.1023 0.0942 'International Tables Vol C Tables 4.2.6.8 and 6.1.1.4'
Cu Cu 0.3201 1.2651 'International Tables Vol C Tables 4.2.6.8 and 6.1.1.4'
O O 0.0106 0.0060 'International Tables Vol C Tables 4.2.6.8 and 6.1.1.4'

loop_
_geom_angle_atom_site_label_1
_geom_angle_atom_site_label_2
_geom_angle_atom_site_label_3
_geom_angle
_geom_angle_site_symmetry_1
_geom_angle_site_symmetry_3
_geom_angle_publ_flag
P4 Cu1 P1 121.61(2) . . ?
P4 Cu1 P2 127.32(2) . . ?
P1 Cu1 P2 93.92(2) . . ?
P4 Cu1 P3 118.75(3) . . ?
P1 Cu1 P3 95.55(2) . . ?
P2 Cu1 P3 91.66(2) . . ?
C12 P1 C6 105.35(10) . . ?
C12 P1 C4 103.54(10) . . ?
C6 P1 C4 104.05(10) . . ?
C12 P1 Cu1 121.16(7) . . ?
C6 P1 Cu1 115.34(7) . . ?
C4 P1 Cu1 105.49(7) . . ?
C18 P2 C24 103.12(9) . . ?
C18 P2 C3 104.31(10) . . ?
C24 P2 C3 104.65(9) . . ?
C18 P2 Cu1 122.59(7) . . ?
C24 P2 Cu1 114.88(7) . . ?
C3 P2 Cu1 105.56(7) . . ?
C30 P3 C36 99.83(10) . . ?
C30 P3 C5 103.75(10) . . ?
C36 P3 C5 104.01(10) . . ?
C30 P3 Cu1 122.44(7) . . ?
C36 P3 Cu1 118.11(7) . . ?
C5 P3 Cu1 106.58(7) . . ?
C44 P4 C42 102.32(14) . . ?
C44 P4 Cu1 113.81(11) . . ?
C42 P4 Cu1 120.88(10) . . ?
C44 P4 H4P 101.9(15) . . ?
C42 P4 H4P 100.6(15) . . ?
Cu1 P4 H4P 114.8(15) . . ?
F1 P5 F2 91.17(14) . . ?
F1 P5 F5 90.12(13) . . ?
F2 P5 F5 178.68(14) . . ?
F1 P5 F6 179.28(14) . . ?
F2 P5 F6 89.55(13) . . ?
F5 P5 F6 89.17(12) . . ?
F1 P5 F4 91.15(10) . . ?
F2 P5 F4 89.55(11) . . ?
F5 P5 F4 90.75(11) . . ?
F6 P5 F4 88.83(10) . . ?
F1 P5 F3 89.31(10) . . ?
F2 P5 F3 90.34(10) . . ?
F5 P5 F3 89.36(11) . . ?
F6 P5 F3 90.71(10) . . ?
F4 P5 F3 179.52(11) . . ?
C2 C1 H1A 109.5 . . ?
C2 C1 H1B 109.5 . . ?
H1A C1 H1B 109.5 . . ?
C2 C1 H1C 109.5 . . ?
H1A C1 H1C 109.5 . . ?
H1B C1 H1C 109.5 . . ?
C1 C2 C4 106.79(16) . . ?
C1 C2 C5 106.77(17) . . ?
C4 C2 C5 111.70(17) . . ?
C1 C2 C3 106.17(17) . . ?
C4 C2 C3 112.62(17) . . ?
C5 C2 C3 112.30(16) . . ?
C2 C3 P2 116.59(14) . . ?
C2 C3 H3A 108.1 . . ?
P2 C3 H3A 108.1 . . ?
C2 C3 H3B 108.1 . . ?
P2 C3 H3B 108.1 . . ?
H3A C3 H3B 107.3 . . ?
C2 C4 P1 116.72(14) . . ?
C2 C4 H4A 108.1 . . ?
P1 C4 H4A 108.1 . . ?
C2 C4 H4B 108.1 . . ?
P1 C4 H4B 108.1 . . ?
H4A C4 H4B 107.3 . . ?
C2 C5 P3 116.75(14) . . ?
C2 C5 H5A 108.1 . . ?
P3 C5 H5A 108.1 . . ?
C2 C5 H5B 108.1 . . ?
P3 C5 H5B 108.1 . . ?
H5A C5 H5B 107.3 . . ?
C7 C6 C11 119.1(2) . . ?
C7 C6 P1 117.62(17) . . ?
C11 C6 P1 123.12(17) . . ?
C8 C7 C6 120.7(2) . . ?
C8 C7 H7A 119.6 . . ?
C6 C7 H7A 119.6 . . ?
C9 C8 C7 119.7(2) . . ?
C9 C8 H8A 120.1 . . ?
C7 C8 H8A 120.1 . . ?
C10 C9 C8 120.2(2) . . ?
C10 C9 H9A 119.9 . . ?
C8 C9 H9A 119.9 . . ?
C9 C10 C11 120.3(3) . . ?
C9 C10 H10A 119.9 . . ?
C11 C10 H10A 119.9 . . ?
C10 C11 C6 119.9(2) . . ?
C10 C11 H11A 120.1 . . ?
C6 C11 H11A 120.1 . . ?
C17 C12 C13 118.8(2) . . ?
C17 C12 P1 123.83(17) . . ?
C13 C12 P1 117.04(16) . . ?
C14 C13 C12 120.7(2) . . ?
C14 C13 H13A 119.7 . . ?
C12 C13 H13A 119.7 . . ?
C13 C14 C15 120.2(2) . . ?
C13 C14 H14A 119.9 . . ?
C15 C14 H14A 119.9 . . ?
C16 C15 C14 119.5(2) . . ?
C16 C15 H15A 120.2 . . ?
C14 C15 H15A 120.2 . . ?
C15 C16 C17 120.6(2) . . ?
C15 C16 H16A 119.7 . . ?
C17 C16 H16A 119.7 . . ?
C16 C17 C12 120.2(2) . . ?
C16 C17 H17A 119.9 . . ?
C12 C17 H17A 119.9 . . ?
C19 C18 C23 118.9(2) . . ?
C19 C18 P2 124.70(17) . . ?
C23 C18 P2 116.30(16) . . ?
C18 C19 C20 120.5(2) . . ?
C18 C19 H19A 119.8 . . ?
C20 C19 H19A 119.8 . . ?
C21 C20 C19 120.0(2) . . ?
C21 C20 H20A 120.0 . . ?
C19 C20 H20A 120.0 . . ?
C22 C21 C20 120.1(2) . . ?
C22 C21 H21A 119.9 . . ?
C20 C21 H21A 119.9 . . ?
C21 C22 C23 119.8(2) . . ?
C21 C22 H22A 120.1 . . ?
C23 C22 H22A 120.1 . . ?
C22 C23 C18 120.6(2) . . ?
C22 C23 H23A 119.7 . . ?
C18 C23 H23A 119.7 . . ?
C25 C24 C29 119.07(19) . . ?
C25 C24 P2 117.61(16) . . ?
C29 C24 P2 123.31(16) . . ?
C24 C25 C26 120.5(2) . . ?
C24 C25 H25A 119.7 . . ?
C26 C25 H25A 119.7 . . ?
C27 C26 C25 119.8(2) . . ?
C27 C26 H26A 120.1 . . ?
C25 C26 H26A 120.1 . . ?
C28 C27 C26 120.2(2) . . ?
C28 C27 H27A 119.9 . . ?
C26 C27 H27A 119.9 . . ?
C27 C28 C29 120.3(2) . . ?
C27 C28 H28A 119.9 . . ?
C29 C28 H28A 119.9 . . ?
C28 C29 C24 120.1(2) . . ?
C28 C29 H29A 120.0 . . ?
C24 C29 H29A 120.0 . . ?
C35 C30 C31 119.0(2) . . ?
C35 C30 P3 123.60(17) . . ?
C31 C30 P3 117.35(17) . . ?
C32 C31 C30 120.5(2) . . ?
C32 C31 H31A 119.8 . . ?
C30 C31 H31A 119.8 . . ?
C33 C32 C31 120.1(2) . . ?
C33 C32 H32A 119.9 . . ?
C31 C32 H32A 119.9 . . ?
C32 C33 C34 119.9(2) . . ?
C32 C33 H33A 120.0 . . ?
C34 C33 H33A 120.0 . . ?
C33 C34 C35 120.0(2) . . ?
C33 C34 H34A 120.0 . . ?
C35 C34 H34A 120.0 . . ?
C30 C35 C34 120.4(2) . . ?
C30 C35 H35A 119.8 . . ?
C34 C35 H35A 119.8 . . ?
C37 C36 C41 118.8(2) . . ?
C37 C36 P3 119.76(17) . . ?
C41 C36 P3 121.33(17) . . ?
C36 C37 C38 120.2(2) . . ?
C36 C37 H37A 119.9 . . ?
C38 C37 H37A 119.9 . . ?
C39 C38 C37 120.4(2) . . ?
C39 C38 H38A 119.8 . . ?
C37 C38 H38A 119.8 . . ?
C38 C39 C40 119.9(2) . . ?
C38 C39 H39A 120.1 . . ?
C40 C39 H39A 120.1 . . ?
C41 C40 C39 120.2(2) . . ?
C41 C40 H40A 119.9 . . ?
C39 C40 H40A 119.9 . . ?
C40 C41 C36 120.4(2) . . ?
C40 C41 H41A 119.8 . . ?
C36 C41 H41A 119.8 . . ?
C43 C42 P4 113.9(2) . . ?
C43 C42 H42A 108.8 . . ?
P4 C42 H42A 108.8 . . ?
C43 C42 H42B 108.8 . . ?
P4 C42 H42B 108.8 . . ?
H42A C42 H42B 107.7 . . ?
C42 C43 H43A 109.5 . . ?
C42 C43 H43B 109.5 . . ?
H43A C43 H43B 109.5 . . ?
C42 C43 H43C 109.5 . . ?
H43A C43 H43C 109.5 . . ?
H43B C43 H43C 109.5 . . ?
C45 C44 P4 115.9(3) . . ?
C45 C44 H44A 108.3 . . ?
P4 C44 H44A 108.3 . . ?
C45 C44 H44B 108.3 . . ?
P4 C44 H44B 108.3 . . ?
H44A C44 H44B 107.4 . . ?
C44 C45 H45A 109.5 . . ?
C44 C45 H45B 109.5 . . ?
H45A C45 H45B 109.5 . . ?
C44 C45 H45C 109.5 . . ?
H45A C45 H45C 109.5 . . ?
H45B C45 H45C 109.5 . . ?

loop_
_geom_bond_atom_site_label_1
_geom_bond_atom_site_label_2
_geom_bond_distance
_geom_bond_site_symmetry_2
_geom_bond_publ_flag
Cu1 P4 2.2466(7) . ?
Cu1 P1 2.2817(6) . ?
Cu1 P2 2.2866(6) . ?
Cu1 P3 2.2922(6) . ?
P1 C12 1.828(2) . ?
P1 C6 1.832(2) . ?
P1 C4 1.843(2) . ?
P2 C18 1.828(2) . ?
P2 C24 1.831(2) . ?
P2 C3 1.849(2) . ?
P3 C30 1.826(2) . ?
P3 C36 1.830(2) . ?
P3 C5 1.854(2) . ?
P4 C44 1.845(3) . ?
P4 C42 1.856(3) . ?
P4 H4P 1.29(3) . ?
P5 F1 1.5816(18) . ?
P5 F2 1.5830(18) . ?
P5 F5 1.5835(18) . ?
P5 F6 1.5906(18) . ?
P5 F4 1.5975(17) . ?
P5 F3 1.5978(16) . ?
C1 C2 1.537(3) . ?
C1 H1A 0.9800 . ?
C1 H1B 0.9800 . ?
C1 H1C 0.9800 . ?
C2 C4 1.553(3) . ?
C2 C5 1.554(3) . ?
C2 C3 1.556(3) . ?
C3 H3A 0.9900 . ?
C3 H3B 0.9900 . ?
C4 H4A 0.9900 . ?
C4 H4B 0.9900 . ?
C5 H5A 0.9900 . ?
C5 H5B 0.9900 . ?
C6 C7 1.392(3) . ?
C6 C11 1.396(3) . ?
C7 C8 1.390(3) . ?
C7 H7A 0.9500 . ?
C8 C9 1.385(4) . ?
C8 H8A 0.9500 . ?
C9 C10 1.381(4) . ?
C9 H9A 0.9500 . ?
C10 C11 1.396(4) . ?
C10 H10A 0.9500 . ?
C11 H11A 0.9500 . ?
C12 C17 1.396(3) . ?
C12 C13 1.401(3) . ?
C13 C14 1.385(3) . ?
C13 H13A 0.9500 . ?
C14 C15 1.390(3) . ?
C14 H14A 0.9500 . ?
C15 C16 1.389(3) . ?
C15 H15A 0.9500 . ?
C16 C17 1.389(3) . ?
C16 H16A 0.9500 . ?
C17 H17A 0.9500 . ?
C18 C19 1.385(3) . ?
C18 C23 1.394(3) . ?
C19 C20 1.394(3) . ?
C19 H19A 0.9500 . ?
C20 C21 1.383(3) . ?
C20 H20A 0.9500 . ?
C21 C22 1.382(3) . ?
C21 H21A 0.9500 . ?
C22 C23 1.390(3) . ?
C22 H22A 0.9500 . ?
C23 H23A 0.9500 . ?
C24 C25 1.389(3) . ?
C24 C29 1.400(3) . ?
C25 C26 1.392(3) . ?
C25 H25A 0.9500 . ?
C26 C27 1.384(3) . ?
C26 H26A 0.9500 . ?
C27 C28 1.381(3) . ?
C27 H27A 0.9500 . ?
C28 C29 1.387(3) . ?
C28 H28A 0.9500 . ?
C29 H29A 0.9500 . ?
C30 C35 1.389(3) . ?
C30 C31 1.392(3) . ?
C31 C32 1.390(3) . ?
C31 H31A 0.9500 . ?
C32 C33 1.378(4) . ?
C32 H32A 0.9500 . ?
C33 C34 1.386(3) . ?
C33 H33A 0.9500 . ?
C34 C35 1.391(3) . ?
C34 H34A 0.9500 . ?
C35 H35A 0.9500 . ?
C36 C37 1.389(3) . ?
C36 C41 1.396(3) . ?
C37 C38 1.396(3) . ?
C37 H37A 0.9500 . ?
C38 C39 1.371(4) . ?
C38 H38A 0.9500 . ?
C39 C40 1.386(4) . ?
C39 H39A 0.9500 . ?
C40 C41 1.384(3) . ?
C40 H40A 0.9500 . ?
C41 H41A 0.9500 . ?
C42 C43 1.509(4) . ?
C42 H42A 0.9900 . ?
C42 H42B 0.9900 . ?
C43 H43A 0.9800 . ?
C43 H43B 0.9800 . ?
C43 H43C 0.9800 . ?
C44 C45 1.526(4) . ?
C44 H44A 0.9900 . ?
C44 H44B 0.9900 . ?
C45 H45A 0.9800 . ?
C45 H45B 0.9800 . ?
C45 H45C 0.9800 . ?
